data_2005931
loop_
_publ_author_name
'Abboud, K. A.'
'Parr, I. B.'
'Horenstein, B. A.'

_publ_section_title 3-Acetamido-5-<i>O</i>-acetyl-1,2-<i>O</i>-isopropylidene-<small>D</small>-ribofuranose
_journal_issue 2
_journal_name_full 'Acta Crystallographica Section C'
_journal_page_first 245
_journal_page_last 247
_journal_paper_doi 10.1107/S0108270196012498
_journal_volume 53
_journal_year 1997
_chemical_formula_sum 'C12 H19 N O6'
_chemical_formula_weight 273.28
_chemical_name_systematic
;
 1,2-O-isopropylidene-3-acetamido-5-O-acetyl-D-ribofuranose
;
_space_group_IT_number 19
_symmetry_cell_setting orthorhombic
_symmetry_space_group_name_Hall 'P 2ac 2ab'
_symmetry_space_group_name_H-M 'P 21 21 21'
_audit_creation_method SHELXL
_cell_angle_alpha 90.00
_cell_angle_beta 90.00
_cell_angle_gamma 90.00
_cell_formula_units_Z 4
_cell_length_a 8.7563(1)
_cell_length_b 9.0187(2)
_cell_length_c 16.9354(4)
_cell_measurement_reflns_used 3997
_cell_measurement_temperature 173(2)
_cell_measurement_theta_max 27
_cell_measurement_theta_min 3
_cell_volume 1337.40(5)
_computing_cell_refinement 'SMART and SAINT (Siemens, 1994)'
_computing_data_collection 'SMART (Siemens, 1994)'
_computing_data_reduction SAINT
_computing_molecular_graphics SHELXTL
_computing_publication_material SHELXTL
_computing_structure_refinement SHELXTL
_computing_structure_solution 'SHELXTL (Sheldrick, 1994)'
_diffrn_ambient_temperature 173(2)
_diffrn_measurement_device 'SMART PLATFORM'
_diffrn_measurement_method '\w scans'
_diffrn_radiation_monochromator graphite
_diffrn_radiation_source 'Normal-focus sealed tube'
_diffrn_radiation_type MoK\a
_diffrn_radiation_wavelength 0.71073
_diffrn_reflns_av_R_equivalents 0.0345
_diffrn_reflns_av_sigmaI/netI 0.0294
_diffrn_reflns_limit_h_max 7
_diffrn_reflns_limit_h_min -11
_diffrn_reflns_limit_k_max 10
_diffrn_reflns_limit_k_min -10
_diffrn_reflns_limit_l_max 7
_diffrn_reflns_limit_l_min -21
_diffrn_reflns_number 4751
_diffrn_reflns_theta_max 27.06
_diffrn_reflns_theta_min 3.24
_diffrn_standards_decay_% '< 1'
_exptl_absorpt_coefficient_mu 0.109
_exptl_absorpt_correction_type none
_exptl_crystal_colour Colorless
_exptl_crystal_density_diffrn 1.357
_exptl_crystal_density_meas ?
_exptl_crystal_description Plates
_exptl_crystal_F_000 584
_exptl_crystal_size_max 0.22
_exptl_crystal_size_mid 0.17
_exptl_crystal_size_min 0.14
_refine_diff_density_max 0.175
_refine_diff_density_min -0.141
_refine_ls_abs_structure_details 'Flack (1983)'
_refine_ls_abs_structure_Flack 0.0(9)
_refine_ls_extinction_coef 0.036(3)
_refine_ls_extinction_method SHELXL
_refine_ls_goodness_of_fit_all 1.092
_refine_ls_goodness_of_fit_obs 1.084
_refine_ls_hydrogen_treatment 'H-atom parameters refined'
_refine_ls_matrix_type full
_refine_ls_number_parameters 259
_refine_ls_number_reflns 2340
_refine_ls_number_restraints 0
_refine_ls_restrained_S_all 1.353
_refine_ls_restrained_S_obs 1.084
_refine_ls_R_factor_all 0.0354
_refine_ls_R_factor_obs 0.0305
_refine_ls_shift/esd_max -0.001
_refine_ls_shift/esd_mean 0.000
_refine_ls_structure_factor_coef Fsqd
_refine_ls_weighting_details 'w = 1/[\s^2^(Fo^2^)+(0.0263P)^2^+0.3927P] where P=(Fo^2^+2Fc^2^)/3'
_refine_ls_weighting_scheme calc
_refine_ls_wR_factor_all 0.0932
_refine_ls_wR_factor_obs 0.0729
_reflns_number_observed 2236
_reflns_number_total 2342
_reflns_observed_criterion >2sigma(I)
_cod_data_source_file fg1209.cif
_cod_data_source_block 2
_cod_depositor_comments
;
The following automatic conversions were performed:
'_symmetry_cell_setting' value 'Orthorhombic' changed to 'orthorhombic'
according to '/home/saulius/struct/CIF-dictionaries/cif_core.dic'
dictionary named 'cif_core.dic' version 2.4.1 from 2010-06-29.

Automatic conversion script
Id: cif_fix_enum 1527 2010-12-29 10:47:43Z saulius 

The following automatic conversions were performed:

'_symmetry_cell_setting' value 'Orthorhombic' changed to
'orthorhombic' according to
/home/saulius/struct/CIF-dictionaries/cif_core.dic dictionary named
'cif_core.dic' version 2.4.1 from
2010-06-29.

'_exptl_absorpt_correction_type' value 'None' changed to
'none' according to
/home/saulius/struct/CIF-dictionaries/cif_core.dic dictionary named
'cif_core.dic' version 2.4.1 from 2010-06-29.

Automatic conversion script
Id: cif_fix_values 1715 2011-07-08 13:25:40Z adriana 

The following automatic conversions were performed:

'_exptl_crystal_density_meas' value 'not measured' was changed to '?'
- the value is perceived as not measured.

Automatic conversion script
Id: cif_fix_values 3008 2015-01-20 13:52:24Z robertas 

The following automatic conversions were performed:

'_refine_ls_weighting_scheme' value 'calc w =
1/[\s^2^(Fo^2^)+(0.0263P)^2^+0.3927P] where P=(Fo^2^+2Fc^2^)/3' was
changed to 'calc'. New tag '_refine_ls_weighting_details' was
created. The value of the new tag was set to 'w =
1/[\s^2^(Fo^2^)+(0.0263P)^2^+0.3927P] where P=(Fo^2^+2Fc^2^)/3'.

Automatic conversion script
Id: cif_fix_values 3143 2015-03-26 13:38:13Z robertas 
;
_cod_original_cell_volume 1337.40(4)
_cod_database_code 2005931

loop_
_symmetry_equiv_pos_as_xyz
'x, y, z'
'-x+1/2, -y, z+1/2'
'-x, y+1/2, -z+1/2'
'x+1/2, -y+1/2, -z'

loop_
_atom_site_aniso_label
_atom_site_aniso_U_11
_atom_site_aniso_U_12
_atom_site_aniso_U_13
_atom_site_aniso_U_22
_atom_site_aniso_U_23
_atom_site_aniso_U_33
O1 0.0202(5) -0.0043(5) 0.0031(4) 0.0389(8) -0.0033(5) 0.0244(5)
O2 0.0287(6) -0.0087(6) 0.0077(5) 0.0337(8) -0.0058(5) 0.0326(6)
O3 0.0229(6) -0.0053(5) 0.0048(5) 0.0344(8) -0.0092(5) 0.0275(6)
O4 0.0332(14) -0.001(2) 0.003(2) 0.045(3) -0.031(5) 0.079(8)
O4' 0.032(3) -0.003(2) 0.010(4) 0.022(3) -0.011(3) 0.067(10)
O5 0.0382(6) -0.0033(6) 0.0034(5) 0.0288(8) -0.0006(5) 0.0213(5)
O6 0.0466(8) -0.0085(7) 0.0051(6) 0.0362(9) -0.0067(6) 0.0289(6)
N1 0.0201(7) -0.0009(6) 0.0032(5) 0.0242(9) -0.0030(6) 0.0286(7)
C1 0.0205(7) -0.0016(8) 0.0000(6) 0.0336(11) -0.0011(7) 0.0243(7)
C2 0.0227(8) -0.0008(7) -0.0002(7) 0.0279(11) 0.0023(6) 0.0237(8)
C3 0.0208(7) -0.0014(7) 0.0026(6) 0.0241(11) 0.0006(6) 0.0236(7)
C4 0.0202(7) -0.0016(7) 0.0007(6) 0.0246(11) -0.0011(6) 0.0244(7)
C5 0.0254(8) -0.0061(8) 0.0023(6) 0.0327(11) -0.0043(7) 0.0250(7)
C6 0.0350(10) 0.0015(9) -0.0026(9) 0.0408(14) -0.0067(8) 0.0357(10)
C7 0.0415(10) -0.0042(10) -0.0061(8) 0.0389(13) -0.0045(9) 0.0297(9)
C8 0.0245(8) -0.0052(8) 0.0036(8) 0.0303(13) -0.0086(8) 0.0430(10)
C9 0.0221(9) -0.0059(9) 0.0011(8) 0.0423(14) -0.0068(9) 0.0448(11)
C10 0.0275(8) -0.0025(8) 0.0031(6) 0.0281(11) -0.0006(6) 0.0225(8)
C11 0.0220(8) 0.0038(7) 0.0007(6) 0.0338(12) -0.0017(7) 0.0230(7)
C12 0.0393(10) 0.0008(9) 0.0024(8) 0.0344(13) 0.0050(7) 0.0283(9)

loop_
_atom_site_label
_atom_site_occupancy
_atom_site_fract_x
_atom_site_fract_y
_atom_site_fract_z
_atom_site_U_iso_or_equiv
_atom_site_thermal_displace_type
_atom_site_calc_flag
_atom_site_refinement_flags
_atom_site_disorder_group
_atom_site_type_symbol
O1 1 0.26279(12) 0.8521(2) -0.00694(6) 0.0278(3) Uani d . . O
O2 1 0.28259(13) 0.6835(2) -0.10960(7) 0.0317(3) Uani d . . O
O3 1 0.48962(13) 0.80411(15) -0.15821(6) 0.0283(3) Uani d . . O
O4 0.63(5) 0.6845(6) 1.2025(17) -0.0002(15) 0.052(3) Uani d P 1 O
O4' 0.37(5) 0.6765(13) 1.2264(9) -0.036(2) 0.040(4) Uani d P 2 O
O5 1 0.38195(15) 0.8279(2) 0.15016(6) 0.0294(3) Uani d . . O
O6 1 0.4027(2) 0.9884(2) 0.25012(7) 0.0372(3) Uani d . . O
N1 1 0.6415(2) 0.9831(2) -0.05962(8) 0.0243(3) Uani d . . N
H1' 1 0.6810(26) 0.9003(26) -0.0746(13) 0.036(6) Uiso d . . H
C1 1 0.2583(2) 0.8340(2) -0.08960(9) 0.0261(4) Uani d . . C
H1 1 0.1561(22) 0.8675(21) -0.1093(11) 0.025(5) Uiso d . . H
C2 1 0.3969(2) 0.9169(2) -0.12384(9) 0.0248(4) Uani d . . C
H2 1 0.3701(25) 0.9903(25) -0.1592(12) 0.031(5) Uiso d . . H
C3 1 0.4776(2) 0.9819(2) -0.05112(9) 0.0228(4) Uani d . . C
H3 1 0.4429(24) 1.0841(24) -0.0395(11) 0.027(5) Uiso d . . H
C4 1 0.4198(2) 0.8783(2) 0.01446(9) 0.0231(4) Uani d . . C
H4 1 0.4759(20) 0.7840(23) 0.0142(10) 0.019(4) Uiso d . . H
C5 1 0.3966(2) 0.6751(2) -0.16973(9) 0.0277(4) Uani d . . C
C6 1 0.4919(2) 0.5393(3) -0.15527(12) 0.0372(5) Uani d . . C
H6A 1 0.5484(28) 0.5542(27) -0.1067(15) 0.046(6) Uiso d . . H
H6B 1 0.5697(34) 0.5239(30) -0.1985(15) 0.062(8) Uiso d . . H
H6C 1 0.4256(36) 0.4471(34) -0.1530(16) 0.062(8) Uiso d . . H
C7 1 0.3222(2) 0.6804(3) -0.25069(11) 0.0367(5) Uani d . . C
H7A 1 0.2545(28) 0.7726(27) -0.2543(13) 0.046(6) Uiso d . . H
H7B 1 0.2594(29) 0.5934(27) -0.2576(14) 0.044(6) Uiso d . . H
H7C 1 0.3981(29) 0.6839(30) -0.2941(14) 0.054(7) Uiso d . . H
C8 1 0.7320(2) 1.0983(2) -0.04061(12) 0.0326(4) Uani d . . C
C9 1 0.8993(2) 1.0753(3) -0.05743(14) 0.0364(5) Uani d . . C
H9A 1 0.9325(51) 0.9864(51) -0.0362(23) 0.117(15) Uiso d . . H
H9B 1 0.9608(39) 1.1425(40) -0.0271(20) 0.087(10) Uiso d . . H
H9C 1 0.9080(49) 1.0839(41) -0.1107(27) 0.115(13) Uiso d . . H
C10 1 0.4253(2) 0.9447(2) 0.09577(9) 0.0260(4) Uani d . . C
H10A 1 0.5249(23) 0.9789(22) 0.1050(11) 0.024(5) Uiso d . . H
H10B 1 0.3525(24) 1.0293(23) 0.1005(12) 0.030(5) Uiso d . . H
C11 1 0.3736(2) 0.8658(2) 0.22664(9) 0.0263(4) Uani d . . C
C12 1 0.3215(2) 0.7388(3) 0.27626(11) 0.0340(5) Uani d . . C
H12A 1 0.2251(37) 0.6982(36) 0.2541(18) 0.078(9) Uiso d . . H
H12B 1 0.3101(25) 0.7691(25) 0.3329(13) 0.041(6) Uiso d . . H
H12C 1 0.3924(30) 0.6607(31) 0.2686(13) 0.050(7) Uiso d . . H

loop_
_atom_type_symbol
_atom_type_description
_atom_type_scat_dispersion_real
_atom_type_scat_dispersion_imag
_atom_type_scat_source
C C 0.0033 0.0016 'International Tables Vol C Tables 4.2.6.8 and 6.1.1.4'
H H 0.0000 0.0000 'International Tables Vol C Tables 4.2.6.8 and 6.1.1.4'
N N 0.0061 0.0033 'International Tables Vol C Tables 4.2.6.8 and 6.1.1.4'
O O 0.0106 0.0060 'International Tables Vol C Tables 4.2.6.8 and 6.1.1.4'

loop_
_geom_angle_atom_site_label_1
_geom_angle_atom_site_label_2
_geom_angle_atom_site_label_3
_geom_angle
_geom_angle_publ_flag
C1 O1 C4 107.16(11) yes
C1 O2 C5 109.07(13) yes
C2 O3 C5 108.12(12) yes
C11 O5 C10 116.23(15) no
C8 N1 C3 124.6(2) yes
C8 N1 H1' 120.2(15) no
C3 N1 H1' 115.0(15) no
O1 C1 O2 110.13(14) yes
O1 C1 C2 107.24(13) yes
O2 C1 C2 104.91(13) yes
O1 C1 H1 108.7(11) no
O2 C1 H1 110.1(11) no
C2 C1 H1 115.6(11) no
O3 C2 C3 109.74(14) yes
O3 C2 C1 104.86(15) yes
C3 C2 C1 104.25(12) yes
O3 C2 H2 113.0(13) no
C3 C2 H2 111.3(13) no
C1 C2 H2 113.1(14) no
N1 C3 C2 112.36(13) yes
N1 C3 C4 113.82(14) yes
C2 C3 C4 101.28(13) yes
N1 C3 H3 108.6(12) no
C2 C3 H3 111.9(11) no
C4 C3 H3 108.7(11) no
O1 C4 C10 109.02(13) no
O1 C4 C3 103.41(13) yes
C10 C4 C3 114.2(2) no
O1 C4 H4 109.5(10) no
C10 C4 H4 109.5(10) no
C3 C4 H4 111.0(11) no
O2 C5 O3 104.89(13) no
O2 C5 C6 108.4(2) no
O3 C5 C6 108.89(14) no
O2 C5 C7 110.00(15) no
O3 C5 C7 110.0(2) no
C6 C5 C7 114.3(2) no
C5 C6 H6A 108.0(14) no
C5 C6 H6B 111.7(16) no
H6A C6 H6B 107.(2) no
C5 C6 H6C 110.8(17) no
H6A C6 H6C 112.(2) no
H6B C6 H6C 108.(2) no
C5 C7 H7A 109.1(13) no
C5 C7 H7B 109.2(14) no
H7A C7 H7B 108.9(18) no
C5 C7 H7C 112.5(14) no
H7A C7 H7C 108.6(19) no
H7B C7 H7C 109.(2) no
O4 C8 N1 121.4(5) no
O4' C8 N1 119.8(8) no
O4 C8 C9 122.5(3) no
O4' C8 C9 120.9(4) no
N1 C8 C9 114.9(2) no
C8 C9 H9A 111.(3) no
C8 C9 H9B 110.9(19) no
H9A C9 H9B 99.(3) no
C8 C9 H9C 105.(3) no
H9A C9 H9C 116.(3) no
H9B C9 H9C 116.(3) no
O5 C10 C4 106.50(15) no
O5 C10 H10A 112.1(12) no
C4 C10 H10A 108.2(11) no
O5 C10 H10B 109.7(11) no
C4 C10 H10B 111.0(12) no
H10A C10 H10B 109.3(17) no
O6 C11 O5 122.9(2) no
O6 C11 C12 125.8(2) no
O5 C11 C12 111.4(2) no
C11 C12 H12A 109.3(18) no
C11 C12 H12B 111.1(13) no
H12A C12 H12B 112.(2) no
C11 C12 H12C 107.1(15) no
H12A C12 H12C 103.(2) no
H12B C12 H12C 113.4(19) no

loop_
_geom_bond_atom_site_label_1
_geom_bond_atom_site_label_2
_geom_bond_site_symmetry_2
_geom_bond_distance
_geom_bond_publ_flag
O1 C1 . 1.410(2) yes
O1 C4 . 1.442(2) yes
O2 C1 . 1.415(2) yes
O2 C5 . 1.428(2) yes
O3 C2 . 1.426(2) yes
O3 C5 . 1.434(2) yes
O4 C8 . 1.235(6) no
O4' C8 . 1.256(9) no
O5 C11 . 1.342(2) no
O5 C10 . 1.450(2) no
O6 C11 . 1.202(2) no
N1 C8 . 1.346(2) yes
N1 C3 . 1.442(2) yes
N1 H1' . 0.86(2) no
C1 C2 . 1.539(2) yes
C1 H1 . 1.00(2) no
C2 C3 . 1.536(2) yes
C2 H2 . 0.92(2) no
C3 C4 . 1.537(2) yes
C3 H3 . 0.99(2) no
C4 C10 . 1.503(2) no
C4 H4 . 0.98(2) no
C5 C6 . 1.502(3) no
C5 C7 . 1.519(2) no
C6 H6A . 0.97(3) no
C6 H6B . 1.01(3) no
C6 H6C . 1.01(3) no
C7 H7A . 1.02(3) no
C7 H7B . 0.96(2) no
C7 H7C . 0.99(3) no
C8 C9 . 1.507(3) no
C9 H9A . 0.93(5) no
C9 H9B . 0.96(4) no
C9 H9C . 0.91(4) no
C10 H10A . 0.94(2) no
C10 H10B . 1.00(2) no
C11 C12 . 1.492(3) no
C12 H12A . 0.99(3) no
C12 H12B . 1.00(2) no
C12 H12C . 0.95(3) no

loop_
_geom_torsion_atom_site_label_1
_geom_torsion_atom_site_label_2
_geom_torsion_atom_site_label_3
_geom_torsion_atom_site_label_4
_geom_torsion
_geom_torsion_publ_flag
C4 O1 C1 O2 88.3(2) no
C4 O1 C1 C2 -25.4(2) no
C5 O2 C1 O1 -131.02(13) no
C5 O2 C1 C2 -15.9(2) no
C5 O3 C2 C3 130.02(14) no
C5 O3 C2 C1 18.6(2) no
O1 C1 C2 O3 115.40(15) no
O2 C1 C2 O3 -1.7(2) no
O1 C1 C2 C3 0.1(2) no
O2 C1 C2 C3 -117.04(14) no
C8 N1 C3 C2 135.3(2) no
C8 N1 C3 C4 -110.3(2) no
O3 C2 C3 N1 32.9(2) no
C1 C2 C3 N1 144.8(2) no
O3 C2 C3 C4 -88.90(15) no
C1 C2 C3 C4 23.0(2) no
C1 O1 C4 C10 162.34(15) no
C1 O1 C4 C3 40.5(2) no
N1 C3 C4 O1 -159.14(14) no
C2 C3 C4 O1 -38.3(2) no
N1 C3 C4 C10 82.6(2) no
C2 C3 C4 C10 -156.64(15) no
C1 O2 C5 O3 27.6(2) no
C1 O2 C5 C6 143.77(15) no
C1 O2 C5 C7 -90.6(2) no
C2 O3 C5 O2 -28.5(2) no
C2 O3 C5 C6 -144.37(14) no
C2 O3 C5 C7 89.7(2) no
C3 N1 C8 O4 14.1(16) no
C3 N1 C8 O4' -21.2(18) no
C3 N1 C8 C9 -177.9(2) no
C11 O5 C10 C4 -177.48(14) no
O1 C4 C10 O5 70.6(2) no
C3 C4 C10 O5 -174.38(13) no
C10 O5 C11 O6 -1.4(2) no
C10 O5 C11 C12 177.46(15) no
